data_9006576
loop_
_publ_author_name
'Menegazzo, G.'
'Carbonin, S.'

_publ_section_title
;
 Oxidation mechanisms in Al-Mg-Fe spinels.
 A second stage: alpha-Fe2O3 exsolution
 Sample: LE20A1, unheated
;
_journal_name_full 'Physics and Chemistry of Minerals'
_journal_page_first 541
_journal_page_last 547
_journal_paper_doi 10.1007/s002690050146
_journal_volume 25
_journal_year 1998
_chemical_formula_sum 'Al1.808 Cr0.127 Fe0.225 Mg0.825 Ni0.008 O4 Si0.001 Ti0.004 Zn0.002'
_chemical_name_mineral Spinel
_space_group_IT_number 227
_symmetry_space_group_name_Hall '-F 4vw 2vw 3'
_symmetry_space_group_name_H-M 'F d -3 m :2'
_cell_angle_alpha 90
_cell_angle_beta 90
_cell_angle_gamma 90
_cell_length_a 8.1259
_cell_length_b 8.1259
_cell_length_c 8.1259
_cell_formula_units_Z 8
_cell_volume 536.555
_database_code_amcsd 0008158
_exptl_crystal_density_diffrn 3.785
_cod_original_sg_symbol_H-M 'F d 3 m'
_cod_original_formula_sum 'Al1.808 Fe.225 Mg.825 Si.001 Zn.002 Cr.127 Ni.008 Ti.004 O4'
_cod_database_code 9006576

loop_
_space_group_symop_operation_xyz
x,y,z
x,1/2+y,1/2+z
1/2+x,y,1/2+z
1/2+x,1/2+y,z
3/4+z,1/2-x,1/4+y
3/4+z,-x,3/4+y
1/4+z,1/2-x,3/4+y
1/4+z,-x,1/4+y
3/4-y,1/2+z,1/4-x
3/4-y,+z,3/4-x
1/4-y,1/2+z,3/4-x
1/4-y,+z,1/4-x
3/4+x,1/2-y,1/4+z
3/4+x,-y,3/4+z
1/4+x,1/2-y,3/4+z
1/4+x,-y,1/4+z
3/4-z,1/2+x,1/4-y
3/4-z,+x,3/4-y
1/4-z,1/2+x,3/4-y
1/4-z,+x,1/4-y
3/4+y,1/2-z,1/4+x
3/4+y,-z,3/4+x
1/4+y,1/2-z,3/4+x
1/4+y,-z,1/4+x
3/4-x,1/2+y,1/4-z
3/4-x,+y,3/4-z
1/4-x,1/2+y,3/4-z
1/4-x,+y,1/4-z
1/2+x,3/4-z,1/4-y
1/2+x,1/4-z,3/4-y
+x,3/4-z,3/4-y
+x,1/4-z,1/4-y
1/2-z,3/4+y,1/4+x
1/2-z,1/4+y,3/4+x
-z,3/4+y,3/4+x
-z,1/4+y,1/4+x
1/2+y,3/4-x,1/4-z
1/2+y,1/4-x,3/4-z
+y,3/4-x,3/4-z
+y,1/4-x,1/4-z
1/2-x,3/4+z,1/4+y
1/2-x,1/4+z,3/4+y
-x,3/4+z,3/4+y
-x,1/4+z,1/4+y
1/2+z,3/4-y,1/4-x
1/2+z,1/4-y,3/4-x
+z,3/4-y,3/4-x
+z,1/4-y,1/4-x
1/2-y,3/4+x,1/4+z
1/2-y,1/4+x,3/4+z
-y,3/4+x,3/4+z
-y,1/4+x,1/4+z
x,1/2+z,1/2+y
x,+z,+y
1/2+x,1/2+z,+y
1/2+x,+z,1/2+y
-z,1/2-y,1/2-x
-z,-y,-x
1/2-z,1/2-y,-x
1/2-z,-y,1/2-x
y,1/2+x,1/2+z
y,+x,+z
1/2+y,1/2+x,+z
1/2+y,+x,1/2+z
-x,1/2-z,1/2-y
-x,-z,-y
1/2-x,1/2-z,-y
1/2-x,-z,1/2-y
z,1/2+y,1/2+x
z,+y,+x
1/2+z,1/2+y,+x
1/2+z,+y,1/2+x
-y,1/2-x,1/2-z
-y,-x,-z
1/2-y,1/2-x,-z
1/2-y,-x,1/2-z
3/4+z,1/4+x,1/2-y
3/4+z,3/4+x,-y
1/4+z,1/4+x,-y
1/4+z,3/4+x,1/2-y
3/4-y,1/4-z,1/2+x
3/4-y,3/4-z,+x
1/4-y,1/4-z,+x
1/4-y,3/4-z,1/2+x
3/4+x,1/4+y,1/2-z
3/4+x,3/4+y,-z
1/4+x,1/4+y,-z
1/4+x,3/4+y,1/2-z
3/4-z,1/4-x,1/2+y
3/4-z,3/4-x,+y
1/4-z,1/4-x,+y
1/4-z,3/4-x,1/2+y
3/4+y,1/4+z,1/2-x
3/4+y,3/4+z,-x
1/4+y,1/4+z,-x
1/4+y,3/4+z,1/2-x
3/4-x,1/4-y,1/2+z
3/4-x,3/4-y,+z
1/4-x,1/4-y,+z
1/4-x,3/4-y,1/2+z
-z,3/4+x,3/4+y
-z,1/4+x,1/4+y
1/2-z,3/4+x,1/4+y
1/2-z,1/4+x,3/4+y
y,3/4-z,3/4-x
y,1/4-z,1/4-x
1/2+y,3/4-z,1/4-x
1/2+y,1/4-z,3/4-x
-x,3/4+y,3/4+z
-x,1/4+y,1/4+z
1/2-x,3/4+y,1/4+z
1/2-x,1/4+y,3/4+z
z,3/4-x,3/4-y
z,1/4-x,1/4-y
1/2+z,3/4-x,1/4-y
1/2+z,1/4-x,3/4-y
-y,3/4+z,3/4+x
-y,1/4+z,1/4+x
1/2-y,3/4+z,1/4+x
1/2-y,1/4+z,3/4+x
x,3/4-y,3/4-z
x,1/4-y,1/4-z
1/2+x,3/4-y,1/4-z
1/2+x,1/4-y,3/4-z
1/4-x,1/2+z,3/4-y
1/4-x,+z,1/4-y
3/4-x,1/2+z,1/4-y
3/4-x,+z,3/4-y
1/4+z,1/2-y,3/4+x
1/4+z,-y,1/4+x
3/4+z,1/2-y,1/4+x
3/4+z,-y,3/4+x
1/4-y,1/2+x,3/4-z
1/4-y,+x,1/4-z
3/4-y,1/2+x,1/4-z
3/4-y,+x,3/4-z
1/4+x,1/2-z,3/4+y
1/4+x,-z,1/4+y
3/4+x,1/2-z,1/4+y
3/4+x,-z,3/4+y
1/4-z,1/2+y,3/4-x
1/4-z,+y,1/4-x
3/4-z,1/2+y,1/4-x
3/4-z,+y,3/4-x
1/4+y,1/2-x,3/4+z
1/4+y,-x,1/4+z
3/4+y,1/2-x,1/4+z
3/4+y,-x,3/4+z
3/4-x,3/4-z,y
3/4-x,1/4-z,1/2+y
1/4-x,3/4-z,1/2+y
1/4-x,1/4-z,y
3/4+z,3/4+y,-x
3/4+z,1/4+y,1/2-x
1/4+z,3/4+y,1/2-x
1/4+z,1/4+y,-x
3/4-y,3/4-x,z
3/4-y,1/4-x,1/2+z
1/4-y,3/4-x,1/2+z
1/4-y,1/4-x,z
3/4+x,3/4+z,-y
3/4+x,1/4+z,1/2-y
1/4+x,3/4+z,1/2-y
1/4+x,1/4+z,-y
3/4-z,3/4-y,x
3/4-z,1/4-y,1/2+x
1/4-z,3/4-y,1/2+x
1/4-z,1/4-y,x
3/4+y,3/4+x,-z
3/4+y,1/4+x,1/2-z
1/4+y,3/4+x,1/2-z
1/4+y,1/4+x,-z
-z,-x,-y
-z,1/2-x,1/2-y
1/2-z,-x,1/2-y
1/2-z,1/2-x,-y
y,z,x
y,1/2+z,1/2+x
1/2+y,z,1/2+x
1/2+y,1/2+z,x
-x,-y,-z
-x,1/2-y,1/2-z
1/2-x,-y,1/2-z
1/2-x,1/2-y,-z
z,x,y
z,1/2+x,1/2+y
1/2+z,x,1/2+y
1/2+z,1/2+x,y
-y,-z,-x
-y,1/2-z,1/2-x
1/2-y,-z,1/2-x
1/2-y,1/2-z,-x

loop_
_atom_site_label
_atom_site_fract_x
_atom_site_fract_y
_atom_site_fract_z
_atom_site_occupancy
_atom_site_U_iso_or_equiv
AlT 0.12500 0.12500 0.12500 0.17240 0.00820
FeT2+ 0.12500 0.12500 0.12500 0.13570 0.00820
FeT3+ 0.12500 0.12500 0.12500 0.05390 0.00820
MgT 0.12500 0.12500 0.12500 0.63470 0.00820
MnT 0.12500 0.12500 0.12500 0.00010 0.00820
SiT 0.12500 0.12500 0.12500 0.00140 0.00820
ZnT 0.12500 0.12500 0.12500 0.00200 0.00820
AlM 0.50000 0.50000 0.50000 0.81770 0.00720
FeM2+ 0.50000 0.50000 0.50000 0.01780 0.00720
MgM 0.50000 0.50000 0.50000 0.09510 0.00720
CrM 0.50000 0.50000 0.50000 0.06360 0.00720
NiM 0.50000 0.50000 0.50000 0.00420 0.00720
TiM 0.50000 0.50000 0.50000 0.00190 0.00720
O 0.26220 0.26220 0.26220 1.00000 0.01100

loop_
_cod_related_entry_id
_cod_related_entry_database
_cod_related_entry_code
1 AMCSD 0008158
